data_4332970
loop_
_publ_author_name
'Hill, Jonathan P.'
'Schumacher, Amy Lea'
'D'Souza, Francis'
'Labuta, Jan'
'Redshaw, Carl'
'Elsegood, Mark R. J.'
'Aoyagi, Masaru'
'Nakanishi, Takashi'
'Ariga, Katsuhiko'

_publ_section_title
;
 Chromogenic Indicator for Anion Reporting Based on an N-Substituted
 Oxoporphyrinogen
;
_journal_issue 20
_journal_name_full 'Inorganic Chemistry'
_journal_page_first 8288
_journal_page_last 8296
_journal_paper_doi 10.1021/ic0611591
_journal_volume 45
_journal_year 2006
_chemical_formula_sum 'C93 H110 N4 O5'
_chemical_formula_weight 1363.85
_chemical_name_systematic
;
 ?
;
_space_group_IT_number 2
_symmetry_cell_setting triclinic
_symmetry_space_group_name_Hall '-P 1'
_symmetry_space_group_name_H-M 'P -1'
_atom_sites_solution_hydrogens geom
_atom_sites_solution_primary direct
_atom_sites_solution_secondary difmap
_audit_creation_method SHELXL-97
_cell_angle_alpha 69.870(4)
_cell_angle_beta 78.140(4)
_cell_angle_gamma 82.865(5)
_cell_formula_units_Z 2
_cell_length_a 12.1693(11)
_cell_length_b 17.5849(13)
_cell_length_c 21.0965(17)
_cell_measurement_reflns_used 17270
_cell_measurement_temperature 120(2)
_cell_measurement_theta_max 27.48
_cell_measurement_theta_min 2.91
_cell_volume 4141.3(6)
_computing_cell_refinement 'DENZO (Otwinowski & Minor, 1997) & COLLECT'
_computing_data_collection 'COLLECT (Hooft, R.W.W., 1998)'
_computing_data_reduction 'DENZO & COLLECT'
_computing_molecular_graphics 'Bruker SHELXTL'
_computing_publication_material 'Bruker SHELXTL and local programs'
_computing_structure_refinement 'Bruker SHELXTL'
_computing_structure_solution 'Bruker SHELXTL'
_diffrn_ambient_temperature 120(2)
_diffrn_measured_fraction_theta_full 0.998
_diffrn_measured_fraction_theta_max 0.998
_diffrn_measurement_device_type
;  
'Bruker-Nonius 95mm CCD camera on \k-goniostat'
;
_diffrn_measurement_method '\f & \w scans'
_diffrn_radiation_monochromator '10cm confocal mirrors'
_diffrn_radiation_source 'Bruker-Nonius FR591 rotating anode'
_diffrn_radiation_type MoK\a
_diffrn_radiation_wavelength 0.71073
_diffrn_reflns_av_R_equivalents 0.1930
_diffrn_reflns_av_sigmaI/netI 0.1760
_diffrn_reflns_limit_h_max 13
_diffrn_reflns_limit_h_min -13
_diffrn_reflns_limit_k_max 18
_diffrn_reflns_limit_k_min -18
_diffrn_reflns_limit_l_max 22
_diffrn_reflns_limit_l_min -22
_diffrn_reflns_number 56176
_diffrn_reflns_theta_full 22.50
_diffrn_reflns_theta_max 22.50
_diffrn_reflns_theta_min 2.88
_diffrn_standards_decay_% 0
_diffrn_standards_number 0
_exptl_absorpt_coefficient_mu 0.067
_exptl_absorpt_correction_T_max 0.999
_exptl_absorpt_correction_T_min 0.992
_exptl_absorpt_correction_type multi-scan
_exptl_absorpt_process_details 'SADABS v2.10, Sheldrick, G.M., (2003)'
_exptl_crystal_colour purple
_exptl_crystal_density_diffrn 1.094
_exptl_crystal_density_method 'not measured'
_exptl_crystal_description plate
_exptl_crystal_F_000 1472
_exptl_crystal_size_max 0.12
_exptl_crystal_size_mid 0.10
_exptl_crystal_size_min 0.02
_refine_diff_density_max 0.232
_refine_diff_density_min -0.219
_refine_diff_density_rms 0.051
_refine_ls_extinction_coef 0.0021(3)
_refine_ls_extinction_expression Fc^*^=kFc[1+0.001xFc^2^\l^3^/sin(2\q)]^-1/4^
_refine_ls_extinction_method SHELXL
_refine_ls_goodness_of_fit_ref 1.118
_refine_ls_hydrogen_treatment constr
_refine_ls_matrix_type full
_refine_ls_number_parameters 946
_refine_ls_number_reflns 10799
_refine_ls_number_restraints 0
_refine_ls_restrained_S_all 1.118
_refine_ls_R_factor_all 0.1985
_refine_ls_R_factor_gt 0.1173
_refine_ls_shift/su_max 0.000
_refine_ls_shift/su_mean 0.000
_refine_ls_structure_factor_coef Fsqd
_refine_ls_weighting_details 'calc w=1/[\s^2^(Fo^2^)+(0.0134P)^2^+6.9369P] where P=(Fo^2^+2Fc^2^)/3'
_refine_ls_weighting_scheme calc
_refine_ls_wR_factor_gt 0.1555
_refine_ls_wR_factor_ref 0.1795
_reflns_number_gt 6377
_reflns_number_total 10799
_reflns_threshold_expression I>2\s(I)
_cod_data_source_file ic0611591sup1.cif
_cod_data_source_block 2a-acetone
_cod_original_sg_symbol_H-M P-1
_cod_database_code 4332970

loop_
_symmetry_equiv_pos_as_xyz
'x, y, z'
'-x, -y, -z'

loop_
_atom_site_label
_atom_site_type_symbol
_atom_site_fract_x
_atom_site_fract_y
_atom_site_fract_z
_atom_site_U_iso_or_equiv
_atom_site_adp_type
_atom_site_occupancy
_atom_site_symmetry_multiplicity
_atom_site_calc_flag
_atom_site_refinement_flags
N1 N 0.7542(3) 0.1618(3) 0.2706(2) 0.0257(12) Uani 1 1 d .
C1 C 0.8475(4) 0.1846(3) 0.2200(3) 0.0281(15) Uani 1 1 d .
C2 C 0.9400(5) 0.1682(3) 0.2515(3) 0.0314(15) Uani 1 1 d .
H2 H 1.0154 0.1783 0.2290 0.038 Uiso 1 1 calc R
C3 C 0.9047(4) 0.1342(3) 0.3224(3) 0.0327(15) Uani 1 1 d .
H3 H 0.9515 0.1180 0.3563 0.039 Uiso 1 1 calc R
C4 C 0.7887(4) 0.1285(3) 0.3342(3) 0.0276(15) Uani 1 1 d .
C5 C 0.7133(4) 0.1011(3) 0.4001(3) 0.0279(15) Uani 1 1 d .
N2 N 0.6080(4) 0.2339(3) 0.3892(2) 0.0275(12) Uani 1 1 d .
H2A H 0.6623 0.2635 0.3609 0.033 Uiso 1 1 calc R
C6 C 0.6116(4) 0.1508(4) 0.4134(3) 0.0258(14) Uani 1 1 d .
C7 C 0.5069(4) 0.1279(3) 0.4530(3) 0.0263(14) Uani 1 1 d .
H7 H 0.4841 0.0739 0.4753 0.032 Uiso 1 1 calc R
C8 C 0.4424(5) 0.1980(3) 0.4540(3) 0.0285(15) Uani 1 1 d .
H8 H 0.3668 0.2007 0.4768 0.034 Uiso 1 1 calc R
C9 C 0.5063(4) 0.2637(3) 0.4161(3) 0.0259(14) Uani 1 1 d .
C10 C 0.4847(4) 0.3499(3) 0.4028(3) 0.0243(14) Uani 1 1 d .
N3 N 0.5433(4) 0.3980(3) 0.2746(2) 0.0256(12) Uani 1 1 d .
C11 C 0.5449(4) 0.4045(3) 0.3379(3) 0.0272(15) Uani 1 1 d .
C12 C 0.6094(5) 0.4674(3) 0.3285(3) 0.0320(15) Uani 1 1 d .
H12 H 0.6266 0.4844 0.3634 0.038 Uiso 1 1 calc R
C13 C 0.6455(5) 0.5024(3) 0.2569(3) 0.0321(15) Uani 1 1 d .
H13 H 0.6919 0.5471 0.2349 0.038 Uiso 1 1 calc R
C14 C 0.6012(4) 0.4602(3) 0.2250(3) 0.0248(14) Uani 1 1 d .
C15 C 0.6208(4) 0.4728(3) 0.1518(3) 0.0257(14) Uani 1 1 d .
N4 N 0.7274(4) 0.3418(3) 0.1618(2) 0.0277(12) Uani 1 1 d .
H4 H 0.7483 0.3374 0.2005 0.033 Uiso 1 1 calc R
C16 C 0.6575(5) 0.4038(3) 0.1284(3) 0.0280(15) Uani 1 1 d .
C17 C 0.6411(4) 0.3858(3) 0.0721(3) 0.0258(14) Uani 1 1 d .
H17 H 0.5951 0.4170 0.0398 0.031 Uiso 1 1 calc R
C18 C 0.7038(4) 0.3140(3) 0.0711(3) 0.0297(15) Uani 1 1 d .
H18 H 0.7075 0.2877 0.0381 0.036 Uiso 1 1 calc R
C19 C 0.7601(4) 0.2877(3) 0.1267(3) 0.0268(14) Uani 1 1 d .
C20 C 0.8427(4) 0.2211(3) 0.1470(3) 0.0262(14) Uani 1 1 d .
C21 C 0.6449(4) 0.1485(3) 0.2562(3) 0.0280(15) Uani 1 1 d .
H21A H 0.6097 0.2014 0.2314 0.034 Uiso 1 1 calc R
H21B H 0.5940 0.1247 0.3002 0.034 Uiso 1 1 calc R
C22 C 0.6588(4) 0.0925(3) 0.2136(3) 0.0279(15) Uani 1 1 d .
C23 C 0.6005(5) 0.1109(4) 0.1603(3) 0.0357(16) Uani 1 1 d .
H23 H 0.5528 0.1590 0.1499 0.043 Uiso 1 1 calc R
C24 C 0.6108(6) 0.0598(4) 0.1216(3) 0.0479(18) Uani 1 1 d .
H24 H 0.5690 0.0725 0.0855 0.057 Uiso 1 1 calc R
C25 C 0.6816(6) -0.0093(4) 0.1353(3) 0.0494(19) Uani 1 1 d .
H25 H 0.6890 -0.0444 0.1089 0.059 Uiso 1 1 calc R
C26 C 0.7413(5) -0.0266(4) 0.1879(3) 0.0439(17) Uani 1 1 d .
H26 H 0.7917 -0.0733 0.1969 0.053 Uiso 1 1 calc R
C27 C 0.7290(5) 0.0228(3) 0.2278(3) 0.0344(16) Uani 1 1 d .
H27 H 0.7687 0.0090 0.2650 0.041 Uiso 1 1 calc R
C28 C 0.7466(4) 0.0325(3) 0.4521(3) 0.0282(15) Uani 1 1 d .
C29 C 0.8313(4) -0.0257(3) 0.4365(3) 0.0281(15) Uani 1 1 d .
H29 H 0.8599 -0.0194 0.3896 0.034 Uiso 1 1 calc R
C30 C 0.8725(4) -0.0884(3) 0.4842(3) 0.0280(15) Uani 1 1 d .
C31 C 0.8347(5) -0.0961(4) 0.5574(3) 0.0306(15) Uani 1 1 d .
O1 O 0.8809(3) -0.1470(2) 0.6030(2) 0.0392(11) Uani 1 1 d .
C32 C 0.7396(4) -0.0419(3) 0.5754(3) 0.0274(15) Uani 1 1 d .
C33 C 0.7013(4) 0.0189(3) 0.5237(3) 0.0297(15) Uani 1 1 d .
H33 H 0.6413 0.0546 0.5351 0.036 Uiso 1 1 calc R
C34 C 0.9590(5) -0.1510(4) 0.4660(3) 0.0336(16) Uani 1 1 d .
C35 C 0.9831(5) -0.1366(4) 0.3880(3) 0.0419(17) Uani 1 1 d .
H35A H 0.9131 -0.1389 0.3727 0.063 Uiso 1 1 calc R
H35B H 1.0379 -0.1788 0.3782 0.063 Uiso 1 1 calc R
H35C H 1.0136 -0.0832 0.3636 0.063 Uiso 1 1 calc R
C36 C 1.0723(4) -0.1461(4) 0.4859(3) 0.0426(17) Uani 1 1 d .
H36A H 1.0986 -0.0912 0.4628 0.064 Uiso 1 1 calc R
H36B H 1.1278 -0.1853 0.4719 0.064 Uiso 1 1 calc R
H36C H 1.0624 -0.1587 0.5357 0.064 Uiso 1 1 calc R
C37 C 0.9148(5) -0.2368(3) 0.5027(3) 0.0407(17) Uani 1 1 d .
H37A H 0.8948 -0.2462 0.5521 0.061 Uiso 1 1 calc R
H37B H 0.9735 -0.2774 0.4942 0.061 Uiso 1 1 calc R
H37C H 0.8482 -0.2411 0.4850 0.061 Uiso 1 1 calc R
C38 C 0.6913(4) -0.0532(3) 0.6512(3) 0.0309(15) Uani 1 1 d .
C39 C 0.6562(5) -0.1411(3) 0.6881(3) 0.0384(17) Uani 1 1 d .
H39A H 0.6022 -0.1530 0.6646 0.058 Uiso 1 1 calc R
H39B H 0.6212 -0.1475 0.7357 0.058 Uiso 1 1 calc R
H39C H 0.7227 -0.1786 0.6874 0.058 Uiso 1 1 calc R
C40 C 0.7789(5) -0.0352(4) 0.6866(3) 0.0450(18) Uani 1 1 d .
H40A H 0.8437 -0.0742 0.6863 0.068 Uiso 1 1 calc R
H40B H 0.7453 -0.0396 0.7340 0.068 Uiso 1 1 calc R
H40C H 0.8036 0.0199 0.6618 0.068 Uiso 1 1 calc R
C41 C 0.5865(5) 0.0039(3) 0.6583(3) 0.0387(17) Uani 1 1 d .
H41A H 0.6077 0.0603 0.6384 0.058 Uiso 1 1 calc R
H41B H 0.5540 -0.0075 0.7070 0.058 Uiso 1 1 calc R
H41C H 0.5309 -0.0048 0.6342 0.058 Uiso 1 1 calc R
C42 C 0.4161(5) 0.3824(3) 0.4489(3) 0.0260(14) Uani 1 1 d .
C43 C 0.3739(4) 0.3356(4) 0.5182(3) 0.0311(15) Uani 1 1 d .
H43 H 0.3979 0.2798 0.5335 0.037 Uiso 1 1 calc R
C44 C 0.3022(5) 0.3654(4) 0.5636(3) 0.0319(15) Uani 1 1 d .
C45 C 0.2679(5) 0.4536(4) 0.5407(3) 0.0362(16) Uani 1 1 d .
O2 O 0.2080(4) 0.4839(3) 0.5823(2) 0.0520(13) Uani 1 1 d .
C46 C 0.3072(5) 0.5027(4) 0.4691(3) 0.0326(15) Uani 1 1 d .
C47 C 0.3779(5) 0.4671(3) 0.4276(3) 0.0343(16) Uani 1 1 d .
H47 H 0.4041 0.4997 0.3818 0.041 Uiso 1 1 calc R
C48 C 0.2577(5) 0.3106(4) 0.6368(3) 0.0438(18) Uani 1 1 d .
C49 C 0.3023(6) 0.2227(4) 0.6489(3) 0.061(2) Uani 1 1 d .
H49A H 0.2797 0.2025 0.6158 0.091 Uiso 1 1 calc R
H49B H 0.2712 0.1894 0.6956 0.091 Uiso 1 1 calc R
H49C H 0.3845 0.2196 0.6430 0.091 Uiso 1 1 calc R
C50 C 0.1287(5) 0.3143(4) 0.6489(3) 0.060(2) Uani 1 1 d .
H50A H 0.0992 0.3686 0.6491 0.089 Uiso 1 1 calc R
H50B H 0.1008 0.2741 0.6931 0.089 Uiso 1 1 calc R
H50C H 0.1039 0.3024 0.6121 0.089 Uiso 1 1 calc R
C51 C 0.2971(5) 0.3387(4) 0.6895(3) 0.055(2) Uani 1 1 d .
H51A H 0.3792 0.3405 0.6794 0.082 Uiso 1 1 calc R
H51B H 0.2742 0.3005 0.7357 0.082 Uiso 1 1 calc R
H51C H 0.2629 0.3929 0.6871 0.082 Uiso 1 1 calc R
C52 C 0.2669(5) 0.5922(4) 0.4437(3) 0.0447(18) Uani 1 1 d .
C53 C 0.3112(5) 0.6314(4) 0.3671(3) 0.054(2) Uani 1 1 d .
H53A H 0.3936 0.6293 0.3591 0.082 Uiso 1 1 calc R
H53B H 0.2821 0.6881 0.3520 0.082 Uiso 1 1 calc R
H53C H 0.2863 0.6020 0.3411 0.082 Uiso 1 1 calc R
C54 C 0.1382(5) 0.6009(4) 0.4540(3) 0.059(2) Uani 1 1 d .
H54A H 0.1109 0.5654 0.4342 0.088 Uiso 1 1 calc R
H54B H 0.1140 0.6573 0.4311 0.088 Uiso 1 1 calc R
H54C H 0.1073 0.5855 0.5031 0.088 Uiso 1 1 calc R
C55 C 0.3120(6) 0.6384(4) 0.4825(4) 0.061(2) Uani 1 1 d .
H55A H 0.2846 0.6148 0.5318 0.091 Uiso 1 1 calc R
H55B H 0.2856 0.6957 0.4667 0.091 Uiso 1 1 calc R
H55C H 0.3944 0.6341 0.4736 0.091 Uiso 1 1 calc R
C56 C 0.4519(4) 0.3595(3) 0.2629(3) 0.0293(15) Uani 1 1 d .
H56A H 0.4466 0.3033 0.2952 0.035 Uiso 1 1 calc R
H56B H 0.4690 0.3570 0.2157 0.035 Uiso 1 1 calc R
C57 C 0.3413(5) 0.4065(3) 0.2728(3) 0.0267(14) Uani 1 1 d .
C58 C 0.2612(5) 0.3786(4) 0.3315(3) 0.0379(16) Uani 1 1 d .
H58 H 0.2733 0.3265 0.3638 0.045 Uiso 1 1 calc R
C59 C 0.1642(5) 0.4253(4) 0.3438(3) 0.0464(18) Uani 1 1 d .
H59 H 0.1112 0.4052 0.3846 0.056 Uiso 1 1 calc R
C60 C 0.1438(5) 0.5002(4) 0.2975(4) 0.0488(19) Uani 1 1 d .
H60 H 0.0774 0.5323 0.3062 0.059 Uiso 1 1 calc R
C61 C 0.2218(5) 0.5284(4) 0.2379(4) 0.0474(18) Uani 1 1 d .
H61 H 0.2085 0.5799 0.2051 0.057 Uiso 1 1 calc R
C62 C 0.3181(5) 0.4819(4) 0.2262(3) 0.0384(16) Uani 1 1 d .
H62 H 0.3705 0.5019 0.1850 0.046 Uiso 1 1 calc R
C63 C 0.6100(5) 0.5500(4) 0.1052(3) 0.0307(15) Uani 1 1 d .
C64 C 0.5474(4) 0.6154(3) 0.1258(3) 0.0305(15) Uani 1 1 d .
H64 H 0.5174 0.6053 0.1731 0.037 Uiso 1 1 calc R
C65 C 0.5291(4) 0.6909(3) 0.0811(3) 0.0309(15) Uani 1 1 d .
C66 C 0.5745(5) 0.7065(4) 0.0074(3) 0.0333(16) Uani 1 1 d .
O3 O 0.5439(4) 0.7687(3) -0.0359(2) 0.0585(14) Uani 1 1 d .
C67 C 0.6547(4) 0.6454(4) -0.0122(3) 0.0301(15) Uani 1 1 d .
C68 C 0.6659(4) 0.5710(3) 0.0344(3) 0.0299(15) Uani 1 1 d .
H68 H 0.7127 0.5304 0.0200 0.036 Uiso 1 1 calc R
C69 C 0.4589(5) 0.7574(4) 0.1047(3) 0.0372(16) Uani 1 1 d .
C70 C 0.4279(6) 0.7315(4) 0.1838(3) 0.058(2) Uani 1 1 d .
H70A H 0.3813 0.6845 0.2008 0.088 Uiso 1 1 calc R
H70B H 0.3861 0.7765 0.1971 0.088 Uiso 1 1 calc R
H70C H 0.4969 0.7169 0.2036 0.088 Uiso 1 1 calc R
C71 C 0.3475(5) 0.7756(4) 0.0771(3) 0.0520(19) Uani 1 1 d .
H71A H 0.3631 0.7978 0.0269 0.078 Uiso 1 1 calc R
H71B H 0.3001 0.8151 0.0955 0.078 Uiso 1 1 calc R
H71C H 0.3082 0.7254 0.0913 0.078 Uiso 1 1 calc R
C72 C 0.5231(5) 0.8346(4) 0.0799(3) 0.0495(19) Uani 1 1 d .
H72A H 0.5939 0.8228 0.0976 0.074 Uiso 1 1 calc R
H72B H 0.4773 0.8761 0.0965 0.074 Uiso 1 1 calc R
H72C H 0.5391 0.8545 0.0296 0.074 Uiso 1 1 calc R
C73 C 0.7238(5) 0.6690(4) -0.0853(3) 0.0337(16) Uani 1 1 d .
C74 C 0.8146(6) 0.6024(4) -0.0925(3) 0.075(3) Uani 1 1 d .
H74A H 0.7789 0.5520 -0.0839 0.113 Uiso 1 1 calc R
H74B H 0.8643 0.5936 -0.0591 0.113 Uiso 1 1 calc R
H74C H 0.8586 0.6191 -0.1389 0.113 Uiso 1 1 calc R
C75 C 0.6473(5) 0.6800(4) -0.1367(3) 0.0483(18) Uani 1 1 d .
H75A H 0.6120 0.6290 -0.1267 0.072 Uiso 1 1 calc R
H75B H 0.6917 0.6952 -0.1831 0.072 Uiso 1 1 calc R
H75C H 0.5890 0.7229 -0.1334 0.072 Uiso 1 1 calc R
C76 C 0.7811(6) 0.7467(4) -0.1019(3) 0.069(2) Uani 1 1 d .
H76A H 0.8270 0.7597 -0.1478 0.104 Uiso 1 1 calc R
H76B H 0.8292 0.7399 -0.0682 0.104 Uiso 1 1 calc R
H76C H 0.7241 0.7909 -0.1005 0.104 Uiso 1 1 calc R
C77 C 0.9207(4) 0.1971(3) 0.0987(3) 0.0274(15) Uani 1 1 d .
C78 C 0.9435(5) 0.2488(3) 0.0277(3) 0.0317(15) Uani 1 1 d .
H78 H 0.9012 0.2991 0.0144 0.038 Uiso 1 1 calc R
C79 C 1.0215(5) 0.2291(3) -0.0204(3) 0.0304(15) Uani 1 1 d .
C80 C 1.0871(5) 0.1504(4) -0.0009(3) 0.0322(16) Uani 1 1 d .
O4 O 1.1582(3) 0.1297(2) -0.0436(2) 0.0487(12) Uani 1 1 d .
C81 C 1.0654(4) 0.0966(3) 0.0712(3) 0.0297(15) Uani 1 1 d .
C82 C 0.9873(5) 0.1211(3) 0.1171(3) 0.0319(15) Uani 1 1 d .
H82 H 0.9757 0.0868 0.1636 0.038 Uiso 1 1 calc R
C83 C 1.0485(5) 0.2868(4) -0.0944(3) 0.0353(16) Uani 1 1 d .
C84 C 0.9744(5) 0.3668(4) -0.1040(3) 0.054(2) Uani 1 1 d .
H84A H 0.8949 0.3546 -0.0915 0.081 Uiso 1 1 calc R
H84B H 0.9901 0.4016 -0.1520 0.081 Uiso 1 1 calc R
H84C H 0.9914 0.3949 -0.0746 0.081 Uiso 1 1 calc R
C85 C 1.1715(5) 0.3085(4) -0.1113(3) 0.0480(18) Uani 1 1 d .
H85A H 1.1857 0.3327 -0.0785 0.072 Uiso 1 1 calc R
H85B H 1.1870 0.3473 -0.1578 0.072 Uiso 1 1 calc R
H85C H 1.2206 0.2592 -0.1084 0.072 Uiso 1 1 calc R
C86 C 1.0229(5) 0.2484(4) -0.1443(3) 0.058(2) Uani 1 1 d .
H86A H 1.0731 0.1999 -0.1427 0.086 Uiso 1 1 calc R
H86B H 1.0347 0.2874 -0.1909 0.086 Uiso 1 1 calc R
H86C H 0.9446 0.2332 -0.1313 0.086 Uiso 1 1 calc R
C87 C 1.1322(5) 0.0143(4) 0.0931(3) 0.0372(16) Uani 1 1 d .
C88 C 1.1091(5) -0.0393(4) 0.0534(3) 0.0524(19) Uani 1 1 d .
H88A H 1.0280 -0.0454 0.0610 0.079 Uiso 1 1 calc R
H88B H 1.1479 -0.0928 0.0696 0.079 Uiso 1 1 calc R
H88C H 1.1366 -0.0137 0.0043 0.079 Uiso 1 1 calc R
C89 C 1.2580(5) 0.0275(4) 0.0805(3) 0.0502(19) Uani 1 1 d .
H89A H 1.2837 0.0554 0.0316 0.075 Uiso 1 1 calc R
H89B H 1.2999 -0.0251 0.0948 0.075 Uiso 1 1 calc R
H89C H 1.2709 0.0606 0.1070 0.075 Uiso 1 1 calc R
C90 C 1.0979(5) -0.0324(4) 0.1701(3) 0.0490(19) Uani 1 1 d .
H90A H 1.1114 0.0002 0.1970 0.074 Uiso 1 1 calc R
H90B H 1.1427 -0.0840 0.1822 0.074 Uiso 1 1 calc R
H90C H 1.0179 -0.0429 0.1801 0.074 Uiso 1 1 calc R
O5 O 0.7887(3) 0.3247(2) 0.29031(18) 0.0311(10) Uani 1 1 d .
C91 C 0.9388(6) 0.4115(5) 0.2395(4) 0.091(3) Uani 1 1 d .
H91A H 0.9135 0.4175 0.1968 0.136 Uiso 1 1 calc R
H91B H 1.0175 0.3905 0.2370 0.136 Uiso 1 1 calc R
H91C H 0.9322 0.4645 0.2463 0.136 Uiso 1 1 calc R
C92 C 0.8675(5) 0.3537(4) 0.2983(3) 0.0386(17) Uani 1 1 d .
C93 C 0.8958(5) 0.3366(4) 0.3673(3) 0.062(2) Uani 1 1 d .
H93A H 0.8417 0.3003 0.4020 0.093 Uiso 1 1 calc R
H93B H 0.8927 0.3875 0.3770 0.093 Uiso 1 1 calc R
H93C H 0.9718 0.3106 0.3685 0.093 Uiso 1 1 calc R

loop_
_atom_site_aniso_label
_atom_site_aniso_U_11
_atom_site_aniso_U_22
_atom_site_aniso_U_33
_atom_site_aniso_U_23
_atom_site_aniso_U_13
_atom_site_aniso_U_12
N1 0.021(3) 0.030(3) 0.021(3) -0.004(2) 0.000(2) -0.002(2)
C1 0.022(3) 0.035(4) 0.025(4) -0.011(3) 0.000(3) 0.002(3)
C2 0.022(3) 0.039(4) 0.026(4) -0.006(3) 0.005(3) -0.002(3)
C3 0.025(4) 0.039(4) 0.033(4) -0.010(3) -0.011(3) 0.007(3)
C4 0.027(4) 0.025(4) 0.027(4) -0.005(3) -0.006(3) 0.002(3)
C5 0.029(4) 0.027(4) 0.027(4) -0.007(3) -0.007(3) -0.006(3)
N2 0.030(3) 0.023(3) 0.021(3) 0.002(2) 0.000(2) -0.004(2)
C6 0.022(4) 0.033(4) 0.017(3) -0.001(3) -0.006(3) 0.003(3)
C7 0.029(4) 0.022(4) 0.023(4) -0.003(3) -0.004(3) 0.000(3)
C8 0.029(3) 0.033(4) 0.022(4) -0.009(3) 0.001(3) -0.004(3)
C9 0.020(3) 0.030(4) 0.021(3) -0.005(3) 0.003(3) -0.001(3)
C10 0.027(3) 0.030(4) 0.018(4) -0.009(3) -0.005(3) -0.003(3)
N3 0.028(3) 0.026(3) 0.023(3) -0.007(3) -0.003(2) -0.004(2)
C11 0.033(4) 0.022(4) 0.028(4) -0.014(3) -0.001(3) 0.001(3)
C12 0.043(4) 0.036(4) 0.023(4) -0.015(3) -0.009(3) -0.001(3)
C13 0.045(4) 0.026(4) 0.021(4) -0.004(3) -0.003(3) -0.006(3)
C14 0.030(4) 0.020(4) 0.021(4) -0.007(3) -0.001(3) 0.003(3)
C15 0.024(3) 0.033(4) 0.018(4) -0.006(3) -0.001(3) -0.004(3)
N4 0.031(3) 0.032(3) 0.016(3) -0.002(3) -0.007(2) -0.002(2)
C16 0.031(4) 0.031(4) 0.017(4) -0.005(3) -0.004(3) 0.006(3)
C17 0.027(3) 0.026(4) 0.017(3) 0.001(3) -0.007(3) 0.006(3)
C18 0.034(4) 0.037(4) 0.019(4) -0.013(3) -0.001(3) 0.000(3)
C19 0.029(4) 0.027(4) 0.021(4) -0.008(3) 0.003(3) -0.002(3)
C20 0.026(3) 0.025(4) 0.026(4) -0.008(3) -0.001(3) 0.000(3)
C21 0.024(3) 0.034(4) 0.021(3) -0.004(3) -0.004(3) 0.003(3)
C22 0.021(3) 0.033(4) 0.024(4) -0.005(3) 0.001(3) -0.003(3)
C23 0.038(4) 0.035(4) 0.031(4) -0.004(3) -0.007(3) -0.004(3)
C24 0.068(5) 0.045(5) 0.036(4) -0.012(4) -0.019(4) -0.012(4)
C25 0.067(5) 0.038(5) 0.047(5) -0.017(4) -0.007(4) -0.009(4)
C26 0.048(4) 0.039(4) 0.041(4) -0.009(4) -0.005(4) -0.005(3)
C27 0.038(4) 0.033(4) 0.033(4) -0.011(3) -0.010(3) -0.001(3)
C28 0.024(3) 0.029(4) 0.029(4) -0.007(3) -0.004(3) 0.001(3)
C29 0.026(3) 0.033(4) 0.024(4) -0.006(3) -0.003(3) -0.004(3)
C30 0.018(3) 0.031(4) 0.029(4) -0.004(3) -0.002(3) 0.003(3)
C31 0.028(4) 0.030(4) 0.027(4) -0.002(3) -0.002(3) -0.003(3)
O1 0.037(3) 0.041(3) 0.030(3) -0.001(2) -0.006(2) 0.005(2)
C32 0.023(3) 0.031(4) 0.029(4) -0.008(3) -0.009(3) -0.003(3)
C33 0.019(3) 0.038(4) 0.034(4) -0.018(4) 0.002(3) 0.000(3)
C34 0.030(4) 0.037(4) 0.028(4) -0.003(3) -0.002(3) -0.007(3)
C35 0.037(4) 0.040(4) 0.041(4) -0.011(3) 0.003(3) 0.002(3)
C36 0.031(4) 0.046(4) 0.047(4) -0.018(4) -0.003(3) 0.009(3)
C37 0.034(4) 0.041(4) 0.043(4) -0.012(3) -0.006(3) 0.006(3)
C38 0.027(4) 0.040(4) 0.021(4) -0.007(3) -0.001(3) -0.001(3)
C39 0.042(4) 0.034(4) 0.026(4) 0.001(3) 0.007(3) -0.005(3)
C40 0.040(4) 0.064(5) 0.032(4) -0.017(4) -0.003(3) -0.012(3)
C41 0.039(4) 0.047(4) 0.021(4) -0.005(3) 0.003(3) 0.001(3)
C42 0.035(4) 0.024(4) 0.018(4) -0.006(3) -0.001(3) -0.006(3)
C43 0.031(4) 0.041(4) 0.022(4) -0.012(3) -0.002(3) -0.009(3)
C44 0.033(4) 0.040(4) 0.026(4) -0.015(3) -0.003(3) -0.011(3)
C45 0.029(4) 0.041(5) 0.042(5) -0.021(4) -0.001(3) 0.003(3)
O2 0.052(3) 0.060(3) 0.047(3) -0.029(3) -0.001(2) 0.002(2)
C46 0.033(4) 0.039(4) 0.026(4) -0.014(3) -0.002(3) 0.001(3)
C47 0.036(4) 0.032(4) 0.031(4) -0.007(3) -0.001(3) -0.004(3)
C48 0.061(5) 0.044(5) 0.028(4) -0.017(4) 0.005(3) -0.016(4)
C49 0.086(6) 0.053(5) 0.030(4) -0.002(4) 0.003(4) -0.014(4)
C50 0.049(5) 0.084(6) 0.053(5) -0.041(4) 0.017(4) -0.023(4)
C51 0.069(5) 0.059(5) 0.031(4) -0.011(4) 0.005(4) -0.019(4)
C52 0.042(4) 0.043(5) 0.049(5) -0.021(4) -0.009(3) 0.017(3)
C53 0.061(5) 0.039(4) 0.052(5) -0.008(4) -0.007(4) 0.014(4)
C54 0.051(5) 0.067(5) 0.060(5) -0.030(4) -0.014(4) 0.030(4)
C55 0.075(5) 0.044(5) 0.070(5) -0.029(4) -0.014(4) 0.004(4)
C56 0.039(4) 0.026(4) 0.021(3) -0.006(3) -0.004(3) -0.001(3)
C57 0.033(4) 0.023(4) 0.028(4) -0.011(3) -0.009(3) -0.001(3)
C58 0.032(4) 0.047(4) 0.035(4) -0.013(4) -0.007(3) 0.001(3)
C59 0.033(4) 0.060(5) 0.048(5) -0.020(4) -0.004(3) -0.010(4)
C60 0.024(4) 0.047(5) 0.080(6) -0.029(5) -0.007(4) -0.002(3)
C61 0.038(4) 0.038(4) 0.068(5) -0.015(4) -0.018(4) 0.003(4)
C62 0.038(4) 0.039(4) 0.038(4) -0.008(4) -0.010(3) -0.006(3)
C63 0.037(4) 0.035(4) 0.017(4) -0.009(3) -0.001(3) 0.001(3)
C64 0.032(4) 0.036(4) 0.021(4) -0.006(3) -0.001(3) -0.005(3)
C65 0.027(4) 0.030(4) 0.032(4) -0.008(3) -0.005(3) 0.000(3)
C66 0.042(4) 0.026(4) 0.033(4) -0.012(4) -0.003(3) -0.005(3)
O3 0.085(4) 0.035(3) 0.037(3) 0.001(2) -0.006(3) 0.019(3)
C67 0.026(3) 0.031(4) 0.032(4) -0.010(3) -0.003(3) 0.000(3)
C68 0.031(4) 0.030(4) 0.027(4) -0.010(3) -0.002(3) 0.002(3)
C69 0.035(4) 0.035(4) 0.042(4) -0.015(3) -0.008(3) 0.002(3)
C70 0.073(5) 0.050(5) 0.047(5) -0.022(4) -0.004(4) 0.019(4)
C71 0.050(5) 0.046(4) 0.063(5) -0.023(4) -0.012(4) 0.005(4)
C72 0.048(4) 0.041(4) 0.062(5) -0.024(4) -0.007(4) 0.006(4)
C73 0.034(4) 0.038(4) 0.030(4) -0.011(3) -0.003(3) -0.006(3)
C74 0.067(5) 0.089(6) 0.036(5) -0.001(4) 0.019(4) 0.018(5)
C75 0.056(5) 0.060(5) 0.029(4) -0.015(4) -0.001(3) -0.011(4)
C76 0.076(6) 0.087(6) 0.045(5) -0.015(4) -0.001(4) -0.044(5)
C77 0.028(4) 0.024(4) 0.030(4) -0.007(3) -0.006(3) -0.005(3)
C78 0.029(4) 0.031(4) 0.029(4) -0.004(3) -0.003(3) -0.002(3)
C79 0.026(4) 0.033(4) 0.029(4) -0.006(3) -0.005(3) -0.002(3)
C80 0.026(4) 0.048(5) 0.027(4) -0.020(4) 0.005(3) -0.006(3)
O4 0.051(3) 0.050(3) 0.039(3) -0.020(2) 0.015(2) -0.003(2)
C81 0.021(3) 0.032(4) 0.037(4) -0.013(3) -0.005(3) -0.002(3)
C82 0.030(4) 0.034(4) 0.029(4) -0.004(3) -0.009(3) -0.001(3)
C83 0.031(4) 0.048(4) 0.017(4) 0.001(3) -0.002(3) -0.007(3)
C84 0.055(5) 0.060(5) 0.030(4) 0.006(4) -0.006(3) 0.004(4)
C85 0.039(4) 0.064(5) 0.032(4) -0.004(4) 0.002(3) -0.014(4)
C86 0.064(5) 0.080(6) 0.026(4) -0.007(4) -0.003(3) -0.034(4)
C87 0.034(4) 0.035(4) 0.036(4) -0.004(3) -0.006(3) 0.001(3)
C88 0.052(5) 0.038(4) 0.071(5) -0.022(4) -0.018(4) 0.009(3)
C89 0.037(4) 0.041(4) 0.070(5) -0.016(4) -0.013(4) 0.008(3)
C90 0.048(4) 0.035(4) 0.058(5) -0.008(4) -0.019(4) 0.012(3)
O5 0.028(2) 0.035(3) 0.029(2) -0.008(2) -0.0056(19) -0.003(2)
C91 0.071(6) 0.140(8) 0.054(5) -0.009(5) 0.003(4) -0.066(6)
C92 0.034(4) 0.045(4) 0.036(4) -0.010(4) -0.008(3) -0.005(3)
C93 0.058(5) 0.082(6) 0.044(5) -0.012(4) -0.014(4) -0.016(4)

loop_
_atom_type_symbol
_atom_type_description
_atom_type_scat_dispersion_real
_atom_type_scat_dispersion_imag
_atom_type_scat_source
C C 0.0033 0.0016 'International Tables Vol C Tables 4.2.6.8 and 6.1.1.4'
H H 0.0000 0.0000 'International Tables Vol C Tables 4.2.6.8 and 6.1.1.4'
N N 0.0061 0.0033 'International Tables Vol C Tables 4.2.6.8 and 6.1.1.4'
O O 0.0106 0.0060 'International Tables Vol C Tables 4.2.6.8 and 6.1.1.4'

loop_
_geom_angle_atom_site_label_1
_geom_angle_atom_site_label_2
_geom_angle_atom_site_label_3
_geom_angle
C1 N1 C4 109.1(4)
C1 N1 C21 122.9(4)
C4 N1 C21 124.7(4)
C2 C1 N1 107.7(5)
C2 C1 C20 128.4(5)
N1 C1 C20 123.9(5)
C1 C2 C3 108.7(5)
C4 C3 C2 107.6(5)
C3 C4 N1 106.9(5)
C3 C4 C5 127.8(5)
N1 C4 C5 125.0(5)
C28 C5 C4 119.1(5)
C28 C5 C6 121.1(5)
C4 C5 C6 119.3(5)
C6 N2 C9 109.3(4)
N2 C6 C7 107.4(5)
N2 C6 C5 122.4(5)
C7 C6 C5 130.1(5)
C8 C7 C6 107.4(5)
C7 C8 C9 108.5(5)
N2 C9 C8 107.2(5)
N2 C9 C10 120.1(5)
C8 C9 C10 132.6(5)
C42 C10 C9 123.0(5)
C42 C10 C11 119.6(5)
C9 C10 C11 117.3(5)
C14 N3 C11 108.2(4)
C14 N3 C56 123.6(5)
C11 N3 C56 121.8(4)
C12 C11 N3 108.6(5)
C12 C11 C10 128.6(5)
N3 C11 C10 122.8(5)
C11 C12 C13 107.0(5)
C14 C13 C12 107.7(5)
C13 C14 N3 108.4(5)
C13 C14 C15 126.6(5)
N3 C14 C15 124.8(5)
C63 C15 C16 120.6(5)
C63 C15 C14 120.5(5)
C16 C15 C14 118.9(5)
C19 N4 C16 110.9(5)
N4 C16 C17 106.3(5)
N4 C16 C15 121.2(5)
C17 C16 C15 132.4(5)
C16 C17 C18 108.3(5)
C19 C18 C17 108.1(5)
N4 C19 C18 106.3(5)
N4 C19 C20 122.2(5)
C18 C19 C20 131.5(5)
C77 C20 C19 121.3(5)
C77 C20 C1 120.7(5)
C19 C20 C1 117.8(5)
N1 C21 C22 112.0(4)
C23 C22 C27 119.2(6)
C23 C22 C21 119.8(5)
C27 C22 C21 121.0(5)
C22 C23 C24 120.6(6)
C25 C24 C23 120.2(6)
C26 C25 C24 119.0(6)
C25 C26 C27 121.0(6)
C26 C27 C22 120.0(6)
C5 C28 C29 121.1(5)
C5 C28 C33 122.1(5)
C29 C28 C33 116.7(5)
C30 C29 C28 123.6(5)
C29 C30 C31 118.9(5)
C29 C30 C34 122.3(5)
C31 C30 C34 118.7(5)
O1 C31 C32 120.3(5)
O1 C31 C30 121.3(5)
C32 C31 C30 118.4(5)
C33 C32 C31 117.9(5)
C33 C32 C38 122.2(5)
C31 C32 C38 119.8(5)
C32 C33 C28 123.6(5)
C30 C34 C36 110.8(5)
C30 C34 C37 109.7(4)
C36 C34 C37 110.4(5)
C30 C34 C35 111.7(5)
C36 C34 C35 106.4(4)
C37 C34 C35 107.8(5)
C41 C38 C32 111.1(5)
C41 C38 C40 108.2(5)
C32 C38 C40 110.7(4)
C41 C38 C39 107.9(4)
C32 C38 C39 109.4(5)
C40 C38 C39 109.6(5)
C10 C42 C43 123.5(5)
C10 C42 C47 120.5(5)
C43 C42 C47 116.0(5)
C44 C43 C42 124.6(6)
C43 C44 C45 117.9(5)
C43 C44 C48 121.6(6)
C45 C44 C48 120.5(5)
O2 C45 C46 121.8(6)
O2 C45 C44 119.5(6)
C46 C45 C44 118.6(5)
C47 C46 C45 118.8(6)
C47 C46 C52 122.0(5)
C45 C46 C52 119.2(5)
C46 C47 C42 124.0(5)
C49 C48 C50 109.0(5)
C49 C48 C44 111.6(5)
C50 C48 C44 109.5(5)
C49 C48 C51 106.8(5)
C50 C48 C51 109.7(5)
C44 C48 C51 110.2(5)
C46 C52 C53 111.4(5)
C46 C52 C54 110.4(5)
C53 C52 C54 107.4(5)
C46 C52 C55 109.2(5)
C53 C52 C55 107.5(5)
C54 C52 C55 110.8(5)
N3 C56 C57 110.8(4)
C62 C57 C58 117.2(5)
C62 C57 C56 121.6(5)
C58 C57 C56 121.1(5)
C59 C58 C57 121.2(6)
C60 C59 C58 120.7(6)
C59 C60 C61 119.0(6)
C62 C61 C60 120.0(6)
C61 C62 C57 121.9(6)
C15 C63 C64 121.4(5)
C15 C63 C68 122.2(5)
C64 C63 C68 116.3(5)
C65 C64 C63 123.4(5)
C64 C65 C66 118.4(5)
C64 C65 C69 121.7(5)
C66 C65 C69 119.9(5)
O3 C66 C67 121.7(5)
O3 C66 C65 120.2(5)
C67 C66 C65 118.0(5)
C68 C67 C66 119.2(5)
C68 C67 C73 122.3(5)
C66 C67 C73 118.5(5)
C67 C68 C63 123.1(5)
C65 C69 C72 110.7(5)
C65 C69 C71 109.9(5)
C72 C69 C71 109.8(5)
C65 C69 C70 111.8(5)
C72 C69 C70 107.8(5)
C71 C69 C70 106.9(5)
C76 C73 C75 109.5(5)
C76 C73 C74 108.2(5)
C75 C73 C74 108.0(5)
C76 C73 C67 110.5(5)
C75 C73 C67 109.8(5)
C74 C73 C67 110.7(5)
C20 C77 C82 121.7(5)
C20 C77 C78 121.5(5)
C82 C77 C78 116.7(5)
C79 C78 C77 123.4(5)
C78 C79 C80 119.0(5)
C78 C79 C83 122.5(5)
C80 C79 C83 118.5(5)
O4 C80 C81 120.4(6)
O4 C80 C79 121.1(5)
C81 C80 C79 118.6(5)
C82 C81 C80 119.2(5)
C82 C81 C87 121.1(5)
C80 C81 C87 119.8(5)
C81 C82 C77 123.0(5)
C85 C83 C86 111.1(5)
C85 C83 C79 110.1(5)
C86 C83 C79 110.2(5)
C85 C83 C84 107.7(5)
C86 C83 C84 106.9(5)
C79 C83 C84 110.7(5)
C89 C87 C88 110.9(5)
C89 C87 C81 109.9(5)
C88 C87 C81 109.8(5)
C89 C87 C90 107.0(5)
C88 C87 C90 107.3(5)
C81 C87 C90 111.8(5)
O5 C92 C93 121.8(6)
O5 C92 C91 121.6(6)
C93 C92 C91 116.5(6)

loop_
_geom_bond_atom_site_label_1
_geom_bond_atom_site_label_2
_geom_bond_distance
N1 C1 1.381(6)
N1 C4 1.397(6)
N1 C21 1.486(6)
C1 C2 1.373(7)
C1 C20 1.463(7)
C2 C3 1.401(7)
C3 C4 1.393(7)
C4 C5 1.459(7)
C5 C28 1.404(7)
C5 C6 1.460(7)
N2 C6 1.371(6)
N2 C9 1.372(6)
C6 C7 1.393(7)
C7 C8 1.381(7)
C8 C9 1.381(7)
C9 C10 1.444(7)
C10 C42 1.378(7)
C10 C11 1.479(7)
N3 C14 1.374(6)
N3 C11 1.384(6)
N3 C56 1.474(6)
C11 C12 1.372(7)
C12 C13 1.417(7)
C13 C14 1.373(7)
C14 C15 1.455(7)
C15 C63 1.386(7)
C15 C16 1.450(7)
N4 C19 1.372(6)
N4 C16 1.377(6)
C16 C17 1.387(7)
C17 C18 1.396(7)
C18 C19 1.392(7)
C19 C20 1.450(7)
C20 C77 1.384(7)
C21 C22 1.520(7)
C22 C23 1.377(7)
C22 C27 1.384(7)
C23 C24 1.387(8)
C24 C25 1.379(8)
C25 C26 1.377(8)
C26 C27 1.380(8)
C28 C29 1.431(7)
C28 C33 1.444(7)
C29 C30 1.337(7)
C30 C31 1.481(7)
C30 C34 1.517(7)
C31 O1 1.244(6)
C31 C32 1.480(7)
C32 C33 1.354(7)
C32 C38 1.538(7)
C34 C36 1.541(7)
C34 C37 1.547(7)
C34 C35 1.547(7)
C38 C41 1.537(7)
C38 C40 1.539(7)
C38 C39 1.541(7)
C42 C43 1.431(7)
C42 C47 1.445(7)
C43 C44 1.357(7)
C44 C45 1.490(8)
C44 C48 1.538(8)
C45 O2 1.245(6)
C45 C46 1.471(8)
C46 C47 1.353(7)
C46 C52 1.529(8)
C48 C49 1.526(8)
C48 C50 1.535(8)
C48 C51 1.538(8)
C52 C53 1.532(8)
C52 C54 1.532(8)
C52 C55 1.545(8)
C56 C57 1.506(7)
C57 C62 1.388(7)
C57 C58 1.389(7)
C58 C59 1.384(8)
C59 C60 1.372(8)
C60 C61 1.388(8)
C61 C62 1.374(8)
C63 C64 1.444(7)
C63 C68 1.448(7)
C64 C65 1.361(7)
C65 C66 1.481(7)
C65 C69 1.523(7)
C66 O3 1.232(6)
C66 C67 1.468(7)
C67 C68 1.350(7)
C67 C73 1.540(7)
C69 C72 1.529(7)
C69 C71 1.538(8)
C69 C70 1.549(8)
C73 C76 1.510(8)
C73 C75 1.518(7)
C73 C74 1.532(8)
C77 C82 1.448(7)
C77 C78 1.449(7)
C78 C79 1.347(7)
C79 C80 1.480(8)
C79 C83 1.535(7)
C80 O4 1.233(6)
C80 C81 1.477(8)
C81 C82 1.354(7)
C81 C87 1.540(8)
C83 C85 1.530(7)
C83 C86 1.530(8)
C83 C84 1.548(8)
C87 C89 1.532(7)
C87 C88 1.540(8)
C87 C90 1.541(8)
O5 C92 1.206(6)
C91 C92 1.495(8)
C92 C93 1.486(8)

loop_
_geom_hbond_atom_site_label_D
_geom_hbond_atom_site_label_H
_geom_hbond_atom_site_label_A
_geom_hbond_distance_DH
_geom_hbond_distance_HA
_geom_hbond_distance_DA
_geom_hbond_angle_DHA
N2 H2A O5 0.88 2.03 2.904(6) 174.5
N4 H4 O5 0.88 1.99 2.865(6) 177.2

loop_
_geom_torsion_atom_site_label_1
_geom_torsion_atom_site_label_2
_geom_torsion_atom_site_label_3
_geom_torsion_atom_site_label_4
_geom_torsion
C4 N1 C1 C2 -1.9(6)
C21 N1 C1 C2 -162.3(5)
C4 N1 C1 C20 179.4(5)
C21 N1 C1 C20 19.1(8)
N1 C1 C2 C3 0.6(6)
C20 C1 C2 C3 179.1(5)
C1 C2 C3 C4 1.0(7)
C2 C3 C4 N1 -2.1(6)
C2 C3 C4 C5 -176.3(5)
C1 N1 C4 C3 2.5(6)
C21 N1 C4 C3 162.5(5)
C1 N1 C4 C5 176.9(5)
C21 N1 C4 C5 -23.2(8)
C3 C4 C5 C28 -42.7(8)
N1 C4 C5 C28 144.2(5)
C3 C4 C5 C6 130.1(6)
N1 C4 C5 C6 -43.1(8)
C9 N2 C6 C7 3.7(6)
C9 N2 C6 C5 -173.2(5)
C28 C5 C6 N2 136.8(5)
C4 C5 C6 N2 -35.8(8)
C28 C5 C6 C7 -39.3(9)
C4 C5 C6 C7 148.1(6)
N2 C6 C7 C8 -1.8(6)
C5 C6 C7 C8 174.7(5)
C6 C7 C8 C9 -0.7(6)
C6 N2 C9 C8 -4.1(6)
C6 N2 C9 C10 175.2(5)
C7 C8 C9 N2 2.9(6)
C7 C8 C9 C10 -176.3(6)
N2 C9 C10 C42 -148.3(5)
C8 C9 C10 C42 30.8(9)
N2 C9 C10 C11 28.3(7)
C8 C9 C10 C11 -152.6(6)
C14 N3 C11 C12 -3.7(6)
C56 N3 C11 C12 -156.6(5)
C14 N3 C11 C10 176.4(5)
C56 N3 C11 C10 23.5(8)
C42 C10 C11 C12 49.7(8)
C9 C10 C11 C12 -127.0(6)
C42 C10 C11 N3 -130.4(5)
C9 C10 C11 N3 52.9(7)
N3 C11 C12 C13 2.0(6)
C10 C11 C12 C13 -178.1(5)
C11 C12 C13 C14 0.4(6)
C12 C13 C14 N3 -2.7(6)
C12 C13 C14 C15 -176.9(5)
C11 N3 C14 C13 4.0(6)
C56 N3 C14 C13 156.3(5)
C11 N3 C14 C15 178.2(5)
C56 N3 C14 C15 -29.5(8)
C13 C14 C15 C63 -48.9(8)
N3 C14 C15 C63 137.9(6)
C13 C14 C15 C16 127.9(6)
N3 C14 C15 C16 -45.4(8)
C19 N4 C16 C17 3.1(6)
C19 N4 C16 C15 -173.8(5)
C63 C15 C16 N4 142.5(5)
C14 C15 C16 N4 -34.3(7)
C63 C15 C16 C17 -33.4(9)
C14 C15 C16 C17 149.8(6)
N4 C16 C17 C18 -1.6(6)
C15 C16 C17 C18 174.8(5)
C16 C17 C18 C19 -0.4(6)
C16 N4 C19 C18 -3.3(6)
C16 N4 C19 C20 173.7(5)
C17 C18 C19 N4 2.3(6)
C17 C18 C19 C20 -174.4(5)
N4 C19 C20 C77 -142.4(5)
C18 C19 C20 C77 33.7(9)
N4 C19 C20 C1 32.3(8)
C18 C19 C20 C1 -151.5(6)
C2 C1 C20 C77 44.0(9)
N1 C1 C20 C77 -137.6(5)
C2 C1 C20 C19 -130.7(6)
N1 C1 C20 C19 47.6(8)
C1 N1 C21 C22 50.3(7)
C4 N1 C21 C22 -107.0(6)
N1 C21 C22 C23 -137.0(5)
N1 C21 C22 C27 43.3(7)
C27 C22 C23 C24 0.7(8)
C21 C22 C23 C24 -179.0(5)
C22 C23 C24 C25 -1.3(9)
C23 C24 C25 C26 0.1(9)
C24 C25 C26 C27 1.7(9)
C25 C26 C27 C22 -2.3(9)
C23 C22 C27 C26 1.1(8)
C21 C22 C27 C26 -179.2(5)
C4 C5 C28 C29 -20.8(8)
C6 C5 C28 C29 166.6(5)
C4 C5 C28 C33 156.4(5)
C6 C5 C28 C33 -16.2(8)
C5 C28 C29 C30 174.5(5)
C33 C28 C29 C30 -2.9(8)
C28 C29 C30 C31 -4.1(8)
C28 C29 C30 C34 177.5(5)
C29 C30 C31 O1 -170.7(5)
C34 C30 C31 O1 7.8(8)
C29 C30 C31 C32 9.8(8)
C34 C30 C31 C32 -171.8(5)
O1 C31 C32 C33 172.1(5)
C30 C31 C32 C33 -8.4(8)
O1 C31 C32 C38 -5.0(8)
C30 C31 C32 C38 174.5(5)
C31 C32 C33 C28 1.4(8)
C38 C32 C33 C28 178.4(5)
C5 C28 C33 C32 -173.0(5)
C29 C28 C33 C32 4.4(8)
C29 C30 C34 C36 113.3(6)
C31 C30 C34 C36 -65.1(6)
C29 C30 C34 C37 -124.6(6)
C31 C30 C34 C37 57.0(6)
C29 C30 C34 C35 -5.1(7)
C31 C30 C34 C35 176.5(5)
C33 C32 C38 C41 8.4(7)
C31 C32 C38 C41 -174.6(5)
C33 C32 C38 C40 -111.8(6)
C31 C32 C38 C40 65.2(6)
C33 C32 C38 C39 127.4(6)
C31 C32 C38 C39 -55.7(6)
C9 C10 C42 C43 10.4(8)
C11 C10 C42 C43 -166.1(5)
C9 C10 C42 C47 -166.5(5)
C11 C10 C42 C47 17.0(8)
C10 C42 C43 C44 -176.8(5)
C47 C42 C43 C44 0.2(8)
C42 C43 C44 C45 -2.4(8)
C42 C43 C44 C48 178.1(5)
C43 C44 C45 O2 -175.4(5)
C48 C44 C45 O2 4.0(8)
C43 C44 C45 C46 4.0(8)
C48 C44 C45 C46 -176.5(5)
O2 C45 C46 C47 175.9(6)
C44 C45 C46 C47 -3.5(8)
O2 C45 C46 C52 -4.3(9)
C44 C45 C46 C52 176.3(5)
C45 C46 C47 C42 1.4(9)
C52 C46 C47 C42 -178.4(5)
C10 C42 C47 C46 177.5(5)
C43 C42 C47 C46 0.3(8)
C43 C44 C48 C49 -1.3(8)
C45 C44 C48 C49 179.3(5)
C43 C44 C48 C50 -122.1(6)
C45 C44 C48 C50 58.5(7)
C43 C44 C48 C51 117.2(6)
C45 C44 C48 C51 -62.2(7)
C47 C46 C52 C53 3.2(8)
C45 C46 C52 C53 -176.6(5)
C47 C46 C52 C54 122.4(6)
C45 C46 C52 C54 -57.4(7)
C47 C46 C52 C55 -115.4(6)
C45 C46 C52 C55 64.8(7)
C14 N3 C56 C57 -85.2(6)
C11 N3 C56 C57 63.5(6)
N3 C56 C57 C62 71.3(7)
N3 C56 C57 C58 -104.3(6)
C62 C57 C58 C59 -1.9(8)
C56 C57 C58 C59 173.8(5)
C57 C58 C59 C60 0.9(9)
C58 C59 C60 C61 0.4(9)
C59 C60 C61 C62 -0.7(9)
C60 C61 C62 C57 -0.4(9)
C58 C57 C62 C61 1.7(9)
C56 C57 C62 C61 -174.0(5)
C16 C15 C63 C64 163.9(5)
C14 C15 C63 C64 -19.5(8)
C16 C15 C63 C68 -19.8(8)
C14 C15 C63 C68 156.8(5)
C15 C63 C64 C65 -176.0(5)
C68 C63 C64 C65 7.5(8)
C63 C64 C65 C66 0.8(8)
C63 C64 C65 C69 177.7(5)
C64 C65 C66 O3 167.4(5)
C69 C65 C66 O3 -9.5(8)
C64 C65 C66 C67 -11.6(8)
C69 C65 C66 C67 171.5(5)
O3 C66 C67 C68 -164.9(6)
C65 C66 C67 C68 14.1(8)
O3 C66 C67 C73 15.5(8)
C65 C66 C67 C73 -165.6(5)
C66 C67 C68 C63 -5.8(8)
C73 C67 C68 C63 173.8(5)
C15 C63 C68 C67 178.7(5)
C64 C63 C68 C67 -4.9(8)
C64 C65 C69 C72 128.0(6)
C66 C65 C69 C72 -55.1(7)
C64 C65 C69 C71 -110.6(6)
C66 C65 C69 C71 66.3(6)
C64 C65 C69 C70 7.9(8)
C66 C65 C69 C70 -175.2(5)
C68 C67 C73 C76 -128.1(6)
C66 C67 C73 C76 51.5(7)
C68 C67 C73 C75 110.9(6)
C66 C67 C73 C75 -69.4(7)
C68 C67 C73 C74 -8.2(8)
C66 C67 C73 C74 171.4(5)
C19 C20 C77 C82 -166.7(5)
C1 C20 C77 C82 18.7(8)
C19 C20 C77 C78 16.4(8)
C1 C20 C77 C78 -158.2(5)
C20 C77 C78 C79 177.5(5)
C82 C77 C78 C79 0.4(8)
C77 C78 C79 C80 0.9(8)
C77 C78 C79 C83 -176.6(5)
C78 C79 C80 O4 179.1(5)
C83 C79 C80 O4 -3.3(8)
C78 C79 C80 C81 -0.8(8)
C83 C79 C80 C81 176.8(5)
O4 C80 C81 C82 179.5(5)
C79 C80 C81 C82 -0.6(8)
O4 C80 C81 C87 0.1(8)
C79 C80 C81 C87 180.0(5)
C80 C81 C82 C77 2.0(8)
C87 C81 C82 C77 -178.6(5)
C20 C77 C82 C81 -179.0(5)
C78 C77 C82 C81 -1.9(8)
C78 C79 C83 C85 118.5(6)
C80 C79 C83 C85 -59.0(7)
C78 C79 C83 C86 -118.5(6)
C80 C79 C83 C86 64.0(7)
C78 C79 C83 C84 -0.4(8)
C80 C79 C83 C84 -177.9(5)
C82 C81 C87 C89 -118.5(6)
C80 C81 C87 C89 60.9(7)
C82 C81 C87 C88 119.2(6)
C80 C81 C87 C88 -61.4(6)
C82 C81 C87 C90 0.2(8)
C80 C81 C87 C90 179.6(5)
